data_1505041
loop_
_publ_author_name
'Schmid, Wolfgang F.'
'John, Roland O.'
'M\"uhlgassner, Gerhard'
'Heffeter, Petra'
'Jakupec, Michael A.'
'Galanski, Markus'
'Berger, Walter'
'Arion, Vladimir B.'
'Keppler, Bernhard K.'

_publ_section_title
;
 Metal-based paullones as putative CDK inhibitors for antitumor
 chemotherapy.
;
_journal_issue 25
_journal_name_full 'Journal of medicinal chemistry'
_journal_page_first 6343
_journal_page_last 6355
_journal_paper_doi 10.1021/jm701042w
_journal_volume 50
_journal_year 2007
_chemical_formula_sum 'C130 H133 Br4 Cl8 N16 O3.5 Os4'
_chemical_formula_weight 3339.64
_chemical_name_systematic
; 
(hapto^6^-p-Cymene){9-bromo-6-[(alpha-picolyl-kappaN)imino-kappaN]-7,12-
dihydroindolo[3,2-d][1]benzazepine}chloroosmium(II) chloride
ethanol water solvate
;
_space_group_IT_number 2
_symmetry_cell_setting triclinic
_symmetry_space_group_name_Hall '-P 1'
_symmetry_space_group_name_H-M 'P -1'
_atom_sites_solution_hydrogens geom
_atom_sites_solution_primary direct
_atom_sites_solution_secondary difmap
_audit_creation_method SHELXL-97
_cell_angle_alpha 98.511(2)
_cell_angle_beta 107.338(2)
_cell_angle_gamma 102.012(2)
_cell_formula_units_Z 1
_cell_length_a 13.8319(5)
_cell_length_b 14.1376(5)
_cell_length_c 18.3912(6)
_cell_measurement_temperature 100(2)
_cell_volume 3271.8(2)
_computing_structure_refinement 'SHELXL-97 (Sheldrick, 1997)'
_computing_structure_solution 'SHELXS-97 (Sheldrick, 1990)'
_diffrn_ambient_temperature 100(2)
_diffrn_measured_fraction_theta_full 0.995
_diffrn_measured_fraction_theta_max 0.995
_diffrn_radiation_monochromator graphite
_diffrn_radiation_source 'fine-focus sealed tube'
_diffrn_radiation_type MoK\a
_diffrn_radiation_wavelength 0.71073
_diffrn_reflns_av_R_equivalents 0.1100
_diffrn_reflns_av_sigmaI/netI 0.0868
_diffrn_reflns_limit_h_max 18
_diffrn_reflns_limit_h_min -18
_diffrn_reflns_limit_k_max 18
_diffrn_reflns_limit_k_min -18
_diffrn_reflns_limit_l_max 24
_diffrn_reflns_limit_l_min -24
_diffrn_reflns_number 91702
_diffrn_reflns_theta_full 28.32
_diffrn_reflns_theta_max 28.32
_diffrn_reflns_theta_min 2.34
_exptl_absorpt_coefficient_mu 5.313
_exptl_absorpt_correction_T_max 0.8156
_exptl_absorpt_correction_T_min 0.4163
_exptl_absorpt_correction_type multi-scan
_exptl_absorpt_process_details SADABS
_exptl_crystal_colour yellow
_exptl_crystal_density_diffrn 1.696
_exptl_crystal_density_method 'not measured'
_exptl_crystal_description plate
_exptl_crystal_F_000 1635
_exptl_crystal_size_max 0.20
_exptl_crystal_size_mid 0.20
_exptl_crystal_size_min 0.04
_refine_diff_density_max 1.939
_refine_diff_density_min -3.007
_refine_diff_density_rms 0.208
_refine_ls_extinction_method none
_refine_ls_goodness_of_fit_ref 1.030
_refine_ls_hydrogen_treatment constr
_refine_ls_matrix_type full
_refine_ls_number_parameters 748
_refine_ls_number_reflns 16221
_refine_ls_number_restraints 5
_refine_ls_restrained_S_all 1.030
_refine_ls_R_factor_all 0.0815
_refine_ls_R_factor_gt 0.0445
_refine_ls_shift/su_max 0.001
_refine_ls_shift/su_mean 0.000
_refine_ls_structure_factor_coef Fsqd
_refine_ls_weighting_details 'calc w=1/[\s^2^(Fo^2^)+(0.0424P)^2^+4.5189P] where P=(Fo^2^+2Fc^2^)/3'
_refine_ls_weighting_scheme calc
_refine_ls_wR_factor_gt 0.0961
_refine_ls_wR_factor_ref 0.1117
_reflns_number_gt 11211
_reflns_number_total 16221
_reflns_threshold_expression >2sigma(I)
_cod_data_source_file jm701042w-file005.cif
_cod_data_source_block wosc430(Z-2b)
_cod_original_sg_symbol_H-M P-1
_cod_original_formula_sum 'C130 H133 Br4 Cl8 N16 O3.50 Os4'
_cod_database_code 1505041

loop_
_symmetry_equiv_pos_as_xyz
'x, y, z'
'-x, -y, -z'

loop_
_atom_site_label
_atom_site_type_symbol
_atom_site_fract_x
_atom_site_fract_y
_atom_site_fract_z
_atom_site_U_iso_or_equiv
_atom_site_adp_type
_atom_site_occupancy
_atom_site_symmetry_multiplicity
_atom_site_calc_flag
_atom_site_refinement_flags
Os1 Os 0.155703(18) 0.897988(18) 0.352747(14) 0.01484(7) Uani 1 1 d .
Br1 Br 0.44380(6) 0.70622(5) 0.62983(5) 0.03366(18) Uani 1 1 d .
Cl1 Cl 0.17527(12) 0.83128(11) 0.46745(9) 0.0206(3) Uani 1 1 d .
N1 N 0.4751(4) 1.1410(4) 0.7070(3) 0.0184(12) Uani 1 1 d .
H100 H 0.4961 1.1863 0.7508 0.022 Uiso 1 1 calc R
N2 N 0.2991(4) 1.1981(4) 0.4903(3) 0.0180(12) Uani 1 1 d .
H200 H 0.2452 1.2198 0.4673 0.022 Uiso 1 1 calc R
N3 N 0.1941(4) 1.0389(4) 0.4270(3) 0.0146(11) Uani 1 1 d .
N4 N 0.0113(4) 0.9067(4) 0.3629(3) 0.0178(11) Uani 1 1 d .
C1 C 0.4516(5) 0.8438(5) 0.6589(4) 0.0227(15) Uani 1 1 d .
C2 C 0.4846(5) 0.8890(5) 0.7376(4) 0.0263(16) Uani 1 1 d .
H2 H 0.5004 0.8512 0.7761 0.032 Uiso 1 1 calc R
C3 C 0.4947(5) 0.9900(5) 0.7601(4) 0.0238(15) Uani 1 1 d .
H3 H 0.5183 1.0226 0.8137 0.029 Uiso 1 1 calc R
C4 C 0.4690(5) 1.0416(5) 0.7013(4) 0.0203(14) Uani 1 1 d .
C5 C 0.4430(5) 1.1578(5) 0.6330(4) 0.0177(13) Uani 1 1 d .
C6 C 0.4495(5) 1.2574(5) 0.6168(4) 0.0183(13) Uani 1 1 d .
C7 C 0.5222(5) 1.3401(5) 0.6715(4) 0.0227(15) Uani 1 1 d .
H7 H 0.5634 1.3315 0.7203 0.027 Uiso 1 1 calc R
C8 C 0.5360(5) 1.4338(5) 0.6566(4) 0.0279(16) Uani 1 1 d .
H8 H 0.5857 1.4890 0.6949 0.033 Uiso 1 1 calc R
C9 C 0.4763(5) 1.4467(5) 0.5852(4) 0.0271(16) Uani 1 1 d .
H9 H 0.4863 1.5108 0.5740 0.032 Uiso 1 1 calc R
C10 C 0.4017(5) 1.3660(5) 0.5300(4) 0.0228(15) Uani 1 1 d .
H10 H 0.3608 1.3755 0.4814 0.027 Uiso 1 1 calc R
C11 C 0.3866(5) 1.2709(5) 0.5454(4) 0.0169(13) Uani 1 1 d .
C12 C 0.2868(5) 1.0994(5) 0.4679(3) 0.0151(13) Uani 1 1 d .
C13 C 0.1013(5) 1.0782(5) 0.4206(4) 0.0179(13) Uani 1 1 d .
H13A H 0.0942 1.1197 0.3814 0.021 Uiso 1 1 calc R
H13B H 0.1108 1.1205 0.4716 0.021 Uiso 1 1 calc R
C14 C 0.0046(5) 0.9951(4) 0.3971(3) 0.0151(13) Uani 1 1 d .
C15 C -0.0876(5) 1.0090(5) 0.4051(3) 0.0180(13) Uani 1 1 d .
H15 H -0.0899 1.0723 0.4292 0.022 Uiso 1 1 calc R
C16 C -0.1767(5) 0.9301(5) 0.3779(4) 0.0227(15) Uani 1 1 d .
H16 H -0.2410 0.9388 0.3827 0.027 Uiso 1 1 calc R
C17 C -0.1712(5) 0.8377(5) 0.3433(4) 0.0251(15) Uani 1 1 d .
H17 H -0.2317 0.7825 0.3237 0.030 Uiso 1 1 calc R
C18 C -0.0763(5) 0.8279(5) 0.3383(4) 0.0219(14) Uani 1 1 d .
H18 H -0.0715 0.7644 0.3169 0.026 Uiso 1 1 calc R
C19 C 0.3828(5) 1.0613(5) 0.4921(3) 0.0167(13) Uani 1 1 d .
H19A H 0.3661 0.9910 0.4650 0.020 Uiso 1 1 calc R
H19B H 0.4397 1.1003 0.4777 0.020 Uiso 1 1 calc R
C20 C 0.4176(4) 1.0709(5) 0.5791(3) 0.0152(13) Uani 1 1 d .
C21 C 0.4324(5) 0.9947(5) 0.6210(4) 0.0165(13) Uani 1 1 d .
C22 C 0.4235(5) 0.8926(5) 0.5996(4) 0.0170(13) Uani 1 1 d .
H22 H 0.3989 0.8586 0.5462 0.020 Uiso 1 1 calc R
C23 C 0.2062(5) 0.7742(5) 0.2984(4) 0.0224(15) Uani 1 1 d .
C24 C 0.1048(5) 0.7743(5) 0.2499(4) 0.0238(15) Uani 1 1 d .
H24 H 0.0487 0.7154 0.2328 0.029 Uiso 1 1 calc R
C25 C 0.0875(5) 0.8630(5) 0.2268(4) 0.0239(15) Uani 1 1 d .
H25 H 0.0188 0.8621 0.1954 0.029 Uiso 1 1 calc R
C26 C 0.1686(6) 0.9523(5) 0.2488(4) 0.0250(16) Uani 1 1 d .
C27 C 0.2698(5) 0.9503(5) 0.2982(4) 0.0203(14) Uani 1 1 d .
H27 H 0.3258 1.0093 0.3159 0.024 Uiso 1 1 calc R
C28 C 0.2885(5) 0.8626(5) 0.3213(4) 0.0184(14) Uani 1 1 d .
H28 H 0.3572 0.8631 0.3525 0.022 Uiso 1 1 calc R
C29 C 0.2256(6) 0.6847(5) 0.3281(5) 0.0333(18) Uani 1 1 d .
H29A H 0.2382 0.6393 0.2884 0.050 Uiso 1 1 calc R
H29B H 0.1640 0.6511 0.3394 0.050 Uiso 1 1 calc R
H29C H 0.2872 0.7050 0.3760 0.050 Uiso 1 1 calc R
C30 C 0.1520(6) 1.0474(6) 0.2253(4) 0.0328(18) Uani 1 1 d .
H30 H 0.1935 1.1034 0.2715 0.039 Uiso 1 1 calc R
C31 C 0.1990(7) 1.0610(6) 0.1597(5) 0.045(2) Uani 1 1 d .
H31A H 0.1895 1.1224 0.1434 0.068 Uiso 1 1 calc R
H31B H 0.1631 1.0045 0.1150 0.068 Uiso 1 1 calc R
H31C H 0.2741 1.0649 0.1793 0.068 Uiso 1 1 calc R
C32 C 0.0390(6) 1.0534(6) 0.2000(4) 0.041(2) Uani 1 1 d .
H32A H 0.0361 1.1174 0.1863 0.061 Uiso 1 1 calc R
H32B H 0.0116 1.0473 0.2430 0.061 Uiso 1 1 calc R
H32C H -0.0036 0.9995 0.1545 0.061 Uiso 1 1 calc R
Cl3 Cl 0.15311(13) 0.29859(12) 0.37066(9) 0.0244(4) Uani 1 1 d .
Os2 Os 0.808742(18) 0.437023(18) 0.206768(14) 0.01506(7) Uani 1 1 d .
Br2 Br 0.88199(9) 0.81186(7) 0.00199(5) 0.0688(4) Uani 1 1 d .
Cl2 Cl 0.84134(12) 0.60160(11) 0.18319(9) 0.0204(3) Uani 1 1 d .
N5 N 1.2307(5) 0.6227(4) 0.1064(3) 0.0262(13) Uani 1 1 d .
H500 H 1.2976 0.6393 0.1109 0.031 Uiso 1 1 calc R
N6 N 1.1228(4) 0.4170(4) 0.2301(3) 0.0169(11) Uani 1 1 d .
H600 H 1.1370 0.4078 0.2780 0.020 Uiso 1 1 calc R
N7 N 0.9733(4) 0.4574(4) 0.2435(3) 0.0145(11) Uani 1 1 d .
N8 N 0.8590(4) 0.5148(4) 0.3227(3) 0.0189(12) Uani 1 1 d .
C33 C 0.9940(7) 0.7529(6) 0.0334(4) 0.040(2) Uani 1 1 d .
C34 C 1.0937(8) 0.8035(6) 0.0326(4) 0.044(2) Uani 1 1 d .
H34 H 1.1019 0.8634 0.0147 0.053 Uiso 1 1 calc R
C35 C 1.1775(7) 0.7656(5) 0.0578(4) 0.036(2) Uani 1 1 d .
H35 H 1.2453 0.7992 0.0591 0.043 Uiso 1 1 calc R
C36 C 1.1609(6) 0.6760(5) 0.0817(4) 0.0266(16) Uani 1 1 d .
C37 C 1.1799(5) 0.5385(5) 0.1231(4) 0.0203(14) Uani 1 1 d .
C38 C 1.2309(5) 0.4629(5) 0.1473(3) 0.0177(13) Uani 1 1 d .
C39 C 1.3121(5) 0.4463(5) 0.1213(4) 0.0243(15) Uani 1 1 d .
H39 H 1.3344 0.4859 0.0888 0.029 Uiso 1 1 calc R
C40 C 1.3612(5) 0.3736(5) 0.1420(4) 0.0266(16) Uani 1 1 d .
H40 H 1.4154 0.3624 0.1228 0.032 Uiso 1 1 calc R
C41 C 1.3304(5) 0.3170(5) 0.1910(4) 0.0247(16) Uani 1 1 d .
H41 H 1.3648 0.2678 0.2062 0.030 Uiso 1 1 calc R
C42 C 1.2509(5) 0.3318(5) 0.2175(4) 0.0213(15) Uani 1 1 d .
H42 H 1.2305 0.2931 0.2513 0.026 Uiso 1 1 calc R
C43 C 1.1993(5) 0.4039(5) 0.1950(4) 0.0169(13) Uani 1 1 d .
C44 C 1.0312(5) 0.4415(4) 0.2012(4) 0.0160(13) Uani 1 1 d .
C45 C 1.0180(5) 0.4678(5) 0.3287(3) 0.0164(13) Uani 1 1 d .
H45A H 1.0937 0.5029 0.3480 0.020 Uiso 1 1 calc R
H45B H 1.0102 0.4015 0.3413 0.020 Uiso 1 1 calc R
C46 C 0.9605(5) 0.5251(4) 0.3665(4) 0.0172(13) Uani 1 1 d .
C47 C 1.0050(5) 0.5830(5) 0.4420(4) 0.0204(14) Uani 1 1 d .
H47 H 1.0769 0.5917 0.4711 0.024 Uiso 1 1 calc R
C48 C 0.9422(6) 0.6281(5) 0.4740(4) 0.0249(16) Uani 1 1 d .
H48 H 0.9703 0.6678 0.5258 0.030 Uiso 1 1 calc R
C49 C 0.8383(5) 0.6143(5) 0.4296(4) 0.0265(16) Uani 1 1 d .
H49 H 0.7939 0.6434 0.4510 0.032 Uiso 1 1 calc R
C50 C 0.7999(5) 0.5586(5) 0.3550(4) 0.0218(15) Uani 1 1 d .
H50 H 0.7286 0.5506 0.3248 0.026 Uiso 1 1 calc R
C51 C 0.9984(5) 0.4524(5) 0.1170(3) 0.0167(13) Uani 1 1 d .
H51A H 0.9944 0.3903 0.0820 0.020 Uiso 1 1 calc R
H51B H 0.9279 0.4646 0.1018 0.020 Uiso 1 1 calc R
C52 C 1.0764(5) 0.5370(5) 0.1085(3) 0.0185(14) Uani 1 1 d .
C53 C 1.0622(5) 0.6240(5) 0.0811(4) 0.0210(14) Uani 1 1 d .
C54 C 0.9748(6) 0.6638(5) 0.0571(4) 0.0284(17) Uani 1 1 d .
H54 H 0.9074 0.6317 0.0572 0.034 Uiso 1 1 calc R
C55 C 0.6517(5) 0.3957(5) 0.1116(4) 0.0220(15) Uani 1 1 d .
C56 C 0.6397(5) 0.3788(5) 0.1830(4) 0.0213(14) Uani 1 1 d .
H56 H 0.5921 0.4061 0.2017 0.026 Uiso 1 1 calc R
C57 C 0.6976(5) 0.3214(5) 0.2274(4) 0.0226(15) Uani 1 1 d .
H57 H 0.6891 0.3129 0.2756 0.027 Uiso 1 1 calc R
C58 C 0.7678(5) 0.2768(5) 0.2008(4) 0.0210(14) Uani 1 1 d .
C59 C 0.7797(5) 0.2949(5) 0.1293(4) 0.0221(15) Uani 1 1 d .
H59 H 0.8276 0.2678 0.1108 0.026 Uiso 1 1 calc R
C60 C 0.7232(5) 0.3515(5) 0.0848(4) 0.0242(15) Uani 1 1 d .
H60 H 0.7324 0.3604 0.0368 0.029 Uiso 1 1 calc R
C61 C 0.5970(5) 0.4605(5) 0.0672(4) 0.0286(17) Uani 1 1 d .
H61A H 0.5381 0.4191 0.0215 0.043 Uiso 1 1 calc R
H61B H 0.6465 0.5042 0.0500 0.043 Uiso 1 1 calc R
H61C H 0.5705 0.5007 0.1009 0.043 Uiso 1 1 calc R
C62 C 0.8292(6) 0.2145(5) 0.2464(4) 0.0290(17) Uani 1 1 d .
H62 H 0.9026 0.2337 0.2456 0.035 Uiso 1 1 calc R
C63 C 0.8352(6) 0.2305(6) 0.3312(4) 0.036(2) Uani 1 1 d .
H63A H 0.8676 0.3008 0.3569 0.054 Uiso 1 1 calc R
H63B H 0.8777 0.1902 0.3578 0.054 Uiso 1 1 calc R
H63C H 0.7642 0.2109 0.3337 0.054 Uiso 1 1 calc R
C64 C 0.7810(6) 0.1060(5) 0.2044(5) 0.043(2) Uani 1 1 d .
H64A H 0.8202 0.0650 0.2331 0.065 Uiso 1 1 calc R
H64B H 0.7841 0.0970 0.1514 0.065 Uiso 1 1 calc R
H64C H 0.7075 0.0862 0.2017 0.065 Uiso 1 1 calc R
Cl4 Cl 0.46252(15) 0.72357(15) 0.12358(10) 0.0378(5) Uani 1 1 d .
O1 O 0.6382(5) 0.6344(4) 0.2300(4) 0.0544(17) Uani 1 1 d D
H1A H 0.6567 0.6217 0.1895 0.065 Uiso 1 1 d RD
H1B H 0.5945 0.6710 0.2250 0.065 Uiso 1 1 d RD
O2 O 0.5772(12) 0.7720(11) 0.0125(9) 0.080(5) Uiso 0.50 1 d PD
C66 C 0.7389(16) 0.8326(15) 0.1318(12) 0.069(6) Uiso 0.50 1 d PD
H66A H 0.7982 0.8121 0.1635 0.104 Uiso 0.50 1 calc PR
H66B H 0.6988 0.8529 0.1643 0.104 Uiso 0.50 1 calc PR
H66C H 0.7654 0.8884 0.1108 0.104 Uiso 0.50 1 calc PR
C65 C 0.6671(17) 0.7450(16) 0.0637(13) 0.096(8) Uiso 0.50 1 d PD
H65A H 0.7087 0.7228 0.0324 0.115 Uiso 0.50 1 calc PR
H65B H 0.6404 0.6888 0.0852 0.115 Uiso 0.50 1 calc PR
O3 O 0.600(3) 0.885(3) -0.065(2) 0.106(12) Uiso 0.25 1 d P

loop_
_atom_site_aniso_label
_atom_site_aniso_U_11
_atom_site_aniso_U_22
_atom_site_aniso_U_33
_atom_site_aniso_U_23
_atom_site_aniso_U_13
_atom_site_aniso_U_12
Os1 0.01211(12) 0.01561(13) 0.01347(13) -0.00099(10) 0.00219(9) 0.00286(10)
Br1 0.0478(5) 0.0287(4) 0.0375(4) 0.0152(3) 0.0214(4) 0.0220(4)
Cl1 0.0230(8) 0.0187(8) 0.0198(8) 0.0048(6) 0.0060(6) 0.0065(6)
N1 0.015(3) 0.022(3) 0.013(3) 0.001(2) 0.000(2) 0.003(2)
N2 0.011(3) 0.017(3) 0.020(3) 0.005(2) -0.001(2) 0.002(2)
N3 0.013(3) 0.015(3) 0.016(3) 0.001(2) 0.005(2) 0.004(2)
N4 0.015(3) 0.025(3) 0.012(3) 0.002(2) 0.002(2) 0.008(2)
C1 0.020(3) 0.022(3) 0.032(4) 0.012(3) 0.012(3) 0.009(3)
C2 0.027(4) 0.032(4) 0.027(4) 0.014(3) 0.010(3) 0.016(3)
C3 0.015(3) 0.042(4) 0.014(3) 0.006(3) 0.005(3) 0.008(3)
C4 0.013(3) 0.029(4) 0.018(3) 0.006(3) 0.002(3) 0.009(3)
C5 0.013(3) 0.025(3) 0.016(3) 0.004(3) 0.005(2) 0.007(3)
C6 0.014(3) 0.021(3) 0.019(3) 0.000(3) 0.009(3) 0.002(3)
C7 0.022(4) 0.022(3) 0.018(3) -0.002(3) 0.002(3) 0.006(3)
C8 0.025(4) 0.016(3) 0.031(4) -0.005(3) 0.005(3) -0.005(3)
C9 0.030(4) 0.016(3) 0.034(4) 0.002(3) 0.012(3) 0.004(3)
C10 0.025(4) 0.023(4) 0.026(4) 0.008(3) 0.014(3) 0.009(3)
C11 0.015(3) 0.019(3) 0.014(3) -0.001(2) 0.005(2) 0.005(3)
C12 0.016(3) 0.021(3) 0.007(3) 0.005(2) 0.003(2) 0.004(3)
C13 0.014(3) 0.022(3) 0.017(3) 0.001(3) 0.003(3) 0.007(3)
C14 0.015(3) 0.019(3) 0.010(3) 0.002(2) 0.000(2) 0.008(3)
C15 0.019(3) 0.021(3) 0.014(3) 0.003(3) 0.005(3) 0.006(3)
C16 0.014(3) 0.035(4) 0.022(4) 0.007(3) 0.008(3) 0.010(3)
C17 0.018(3) 0.027(4) 0.025(4) 0.004(3) 0.004(3) 0.001(3)
C18 0.016(3) 0.020(3) 0.024(4) -0.002(3) 0.004(3) 0.002(3)
C19 0.016(3) 0.018(3) 0.014(3) -0.002(2) 0.004(2) 0.005(3)
C20 0.010(3) 0.021(3) 0.015(3) 0.005(3) 0.004(2) 0.006(2)
C21 0.010(3) 0.023(3) 0.017(3) 0.003(3) 0.005(2) 0.005(3)
C22 0.014(3) 0.021(3) 0.018(3) 0.000(3) 0.009(3) 0.007(3)
C23 0.020(3) 0.022(3) 0.022(4) -0.005(3) 0.009(3) 0.005(3)
C24 0.025(4) 0.023(4) 0.020(3) -0.008(3) 0.014(3) -0.002(3)
C25 0.021(4) 0.031(4) 0.014(3) -0.002(3) 0.003(3) 0.004(3)
C26 0.034(4) 0.025(4) 0.013(3) 0.001(3) 0.005(3) 0.008(3)
C27 0.020(3) 0.018(3) 0.016(3) -0.003(3) 0.006(3) -0.001(3)
C28 0.009(3) 0.026(3) 0.021(3) 0.003(3) 0.005(2) 0.007(3)
C29 0.037(4) 0.020(4) 0.042(5) 0.000(3) 0.015(4) 0.007(3)
C30 0.050(5) 0.032(4) 0.014(3) 0.004(3) 0.007(3) 0.014(4)
C31 0.073(6) 0.024(4) 0.032(4) 0.005(3) 0.016(4) 0.001(4)
C32 0.050(5) 0.044(5) 0.024(4) 0.004(4) -0.002(4) 0.027(4)
Cl3 0.0329(9) 0.0244(8) 0.0201(8) 0.0095(7) 0.0080(7) 0.0149(7)
Os2 0.01255(13) 0.01902(13) 0.01166(12) 0.00169(10) 0.00164(9) 0.00497(10)
Br2 0.0956(8) 0.0379(5) 0.0430(5) -0.0036(4) -0.0288(5) 0.0405(5)
Cl2 0.0201(8) 0.0200(8) 0.0204(8) 0.0034(6) 0.0053(6) 0.0069(6)
N5 0.032(3) 0.027(3) 0.018(3) 0.007(2) 0.009(3) 0.001(3)
N6 0.012(3) 0.022(3) 0.015(3) 0.003(2) 0.002(2) 0.005(2)
N7 0.015(3) 0.018(3) 0.008(2) 0.003(2) 0.001(2) 0.005(2)
N8 0.020(3) 0.028(3) 0.013(3) 0.008(2) 0.009(2) 0.009(2)
C33 0.074(6) 0.030(4) 0.012(3) 0.002(3) 0.002(4) 0.029(4)
C34 0.087(7) 0.019(4) 0.021(4) 0.003(3) 0.009(4) 0.016(4)
C35 0.065(6) 0.018(4) 0.017(4) 0.001(3) 0.014(4) -0.001(4)
C36 0.046(5) 0.020(4) 0.013(3) 0.007(3) 0.010(3) 0.007(3)
C37 0.023(3) 0.020(3) 0.017(3) 0.004(3) 0.006(3) 0.005(3)
C38 0.012(3) 0.023(3) 0.013(3) -0.003(3) 0.002(2) 0.002(3)
C39 0.020(3) 0.029(4) 0.021(4) 0.002(3) 0.009(3) 0.000(3)
C40 0.016(3) 0.035(4) 0.026(4) -0.004(3) 0.007(3) 0.009(3)
C41 0.018(3) 0.032(4) 0.022(4) 0.002(3) 0.001(3) 0.013(3)
C42 0.021(3) 0.022(3) 0.017(3) -0.003(3) 0.001(3) 0.011(3)
C43 0.012(3) 0.019(3) 0.015(3) -0.002(3) 0.000(2) 0.005(3)
C44 0.016(3) 0.016(3) 0.016(3) 0.006(2) 0.003(2) 0.005(2)
C45 0.015(3) 0.021(3) 0.015(3) 0.004(3) 0.005(2) 0.007(3)
C46 0.020(3) 0.016(3) 0.016(3) 0.002(2) 0.007(3) 0.007(3)
C47 0.022(3) 0.024(3) 0.015(3) 0.005(3) 0.006(3) 0.006(3)
C48 0.036(4) 0.024(4) 0.007(3) -0.001(3) 0.001(3) 0.004(3)
C49 0.026(4) 0.035(4) 0.023(4) 0.003(3) 0.011(3) 0.015(3)
C50 0.020(3) 0.029(4) 0.016(3) -0.001(3) 0.005(3) 0.013(3)
C51 0.017(3) 0.022(3) 0.010(3) 0.002(2) 0.003(2) 0.006(3)
C52 0.022(3) 0.022(3) 0.010(3) 0.001(3) 0.005(3) 0.006(3)
C53 0.029(4) 0.025(4) 0.010(3) 0.004(3) 0.008(3) 0.008(3)
C54 0.041(4) 0.033(4) 0.011(3) 0.001(3) 0.006(3) 0.018(4)
C55 0.012(3) 0.025(4) 0.018(3) 0.001(3) -0.005(3) 0.001(3)
C56 0.015(3) 0.026(4) 0.023(4) 0.002(3) 0.007(3) 0.006(3)
C57 0.016(3) 0.022(3) 0.020(3) 0.004(3) 0.001(3) -0.008(3)
C58 0.018(3) 0.016(3) 0.026(4) 0.002(3) 0.003(3) 0.007(3)
C59 0.017(3) 0.025(4) 0.020(3) 0.000(3) 0.004(3) 0.001(3)
C60 0.016(3) 0.030(4) 0.019(3) 0.002(3) 0.001(3) 0.000(3)
C61 0.021(4) 0.032(4) 0.022(4) 0.006(3) -0.006(3) 0.003(3)
C62 0.026(4) 0.020(4) 0.037(4) 0.008(3) 0.003(3) 0.007(3)
C63 0.033(4) 0.043(5) 0.030(4) 0.023(4) 0.002(3) 0.008(4)
C64 0.034(5) 0.027(4) 0.063(6) 0.013(4) 0.008(4) 0.009(4)
Cl4 0.0310(10) 0.0455(12) 0.0219(9) -0.0027(8) 0.0051(8) -0.0084(9)
O1 0.055(4) 0.059(4) 0.052(4) 0.004(3) 0.020(3) 0.026(3)

loop_
_atom_type_symbol
_atom_type_description
_atom_type_scat_dispersion_real
_atom_type_scat_dispersion_imag
_atom_type_scat_source
C C 0.0033 0.0016 'International Tables Vol C Tables 4.2.6.8 and 6.1.1.4'
H H 0.0000 0.0000 'International Tables Vol C Tables 4.2.6.8 and 6.1.1.4'
N N 0.0061 0.0033 'International Tables Vol C Tables 4.2.6.8 and 6.1.1.4'
Cl Cl 0.1484 0.1585 'International Tables Vol C Tables 4.2.6.8 and 6.1.1.4'
Br Br -0.2901 2.4595 'International Tables Vol C Tables 4.2.6.8 and 6.1.1.4'
Os Os -1.2165 7.6030 'International Tables Vol C Tables 4.2.6.8 and 6.1.1.4'
O O 0.0106 0.0060 'International Tables Vol C Tables 4.2.6.8 and 6.1.1.4'

loop_
_geom_angle_atom_site_label_1
_geom_angle_atom_site_label_2
_geom_angle_atom_site_label_3
_geom_angle
N4 Os1 N3 77.4(2)
N4 Os1 C25 90.8(2)
N3 Os1 C25 125.9(2)
N4 Os1 C27 144.0(2)
N3 Os1 C27 91.6(2)
C25 Os1 C27 67.9(2)
N4 Os1 C24 101.0(2)
N3 Os1 C24 164.0(2)
C25 Os1 C24 38.1(2)
C27 Os1 C24 80.3(2)
N4 Os1 C26 108.2(2)
N3 Os1 C26 96.2(2)
C25 Os1 C26 37.9(2)
C27 Os1 C26 38.2(2)
C24 Os1 C26 68.9(2)
N4 Os1 C28 168.1(2)
N3 Os1 C28 114.1(2)
C25 Os1 C28 79.9(2)
C27 Os1 C28 37.7(2)
C24 Os1 C28 67.1(2)
C26 Os1 C28 68.6(2)
N4 Os1 C23 132.0(2)
N3 Os1 C23 149.8(2)
C25 Os1 C23 68.3(2)
C27 Os1 C23 68.1(2)
C24 Os1 C23 37.4(2)
C26 Os1 C23 81.7(3)
C28 Os1 C23 37.2(2)
N4 Os1 Cl1 83.49(14)
N3 Os1 Cl1 87.05(14)
C25 Os1 Cl1 144.48(19)
C27 Os1 Cl1 130.69(17)
C24 Os1 Cl1 108.71(19)
C26 Os1 Cl1 168.24(19)
C28 Os1 Cl1 99.70(17)
C23 Os1 Cl1 89.82(18)
C5 N1 C4 108.7(5)
C5 N1 H100 125.6
C4 N1 H100 125.6
C12 N2 C11 128.9(5)
C12 N2 H200 115.6
C11 N2 H200 115.6
C12 N3 C13 117.4(5)
C12 N3 Os1 129.3(4)
C13 N3 Os1 112.6(4)
C14 N4 C18 118.0(5)
C14 N4 Os1 117.8(4)
C18 N4 Os1 124.1(4)
C22 C1 C2 123.6(6)
C22 C1 Br1 117.5(5)
C2 C1 Br1 118.9(5)
C1 C2 C3 119.8(6)
C1 C2 H2 120.1
C3 C2 H2 120.1
C2 C3 C4 117.7(6)
C2 C3 H3 121.1
C4 C3 H3 121.1
N1 C4 C3 129.7(6)
N1 C4 C21 107.9(5)
C3 C4 C21 122.3(6)
C20 C5 N1 109.7(5)
C20 C5 C6 126.3(6)
N1 C5 C6 123.6(6)
C7 C6 C11 118.9(6)
C7 C6 C5 119.9(6)
C11 C6 C5 121.2(6)
C8 C7 C6 121.9(6)
C8 C7 H7 119.0
C6 C7 H7 119.0
C7 C8 C9 119.3(6)
C7 C8 H8 120.4
C9 C8 H8 120.4
C8 C9 C10 120.2(6)
C8 C9 H9 119.9
C10 C9 H9 119.9
C9 C10 C11 120.6(6)
C9 C10 H10 119.7
C11 C10 H10 119.7
C10 C11 C6 119.1(6)
C10 C11 N2 115.4(5)
C6 C11 N2 125.1(6)
N3 C12 N2 121.0(5)
N3 C12 C19 121.1(5)
N2 C12 C19 117.9(5)
N3 C13 C14 110.2(5)
N3 C13 H13A 109.6
C14 C13 H13A 109.6
N3 C13 H13B 109.6
C14 C13 H13B 109.6
H13A C13 H13B 108.1
N4 C14 C15 122.3(6)
N4 C14 C13 115.5(5)
C15 C14 C13 122.1(6)
C14 C15 C16 119.5(6)
C14 C15 H15 120.2
C16 C15 H15 120.2
C15 C16 C17 119.2(6)
C15 C16 H16 120.4
C17 C16 H16 120.4
C18 C17 C16 118.6(6)
C18 C17 H17 120.7
C16 C17 H17 120.7
N4 C18 C17 122.3(6)
N4 C18 H18 118.9
C17 C18 H18 118.9
C20 C19 C12 108.5(5)
C20 C19 H19A 110.0
C12 C19 H19A 110.0
C20 C19 H19B 110.0
C12 C19 H19B 110.0
H19A C19 H19B 108.4
C5 C20 C21 107.4(5)
C5 C20 C19 124.6(5)
C21 C20 C19 127.9(6)
C22 C21 C4 119.0(6)
C22 C21 C20 134.7(6)
C4 C21 C20 106.2(5)
C1 C22 C21 117.5(6)
C1 C22 H22 121.3
C21 C22 H22 121.3
C28 C23 C24 118.6(6)
C28 C23 C29 120.0(6)
C24 C23 C29 121.3(6)
C28 C23 Os1 70.8(4)
C24 C23 Os1 70.3(4)
C29 C23 Os1 128.3(5)
C23 C24 C25 119.9(6)
C23 C24 Os1 72.2(4)
C25 C24 Os1 69.4(4)
C23 C24 H24 120.1
C25 C24 H24 120.1
Os1 C24 H24 131.0
C26 C25 C24 122.6(6)
C26 C25 Os1 72.8(4)
C24 C25 Os1 72.5(4)
C26 C25 H25 118.7
C24 C25 H25 118.7
Os1 C25 H25 128.4
C25 C26 C27 116.3(6)
C25 C26 C30 123.5(6)
C27 C26 C30 120.1(6)
C25 C26 Os1 69.4(4)
C27 C26 Os1 69.7(4)
C30 C26 Os1 129.6(5)
C28 C27 C26 121.7(6)
C28 C27 Os1 72.6(4)
C26 C27 Os1 72.1(4)
C28 C27 H27 119.1
C26 C27 H27 119.1
Os1 C27 H27 128.5
C23 C28 C27 120.8(5)
C23 C28 Os1 72.0(4)
C27 C28 Os1 69.7(4)
C23 C28 H28 119.6
C27 C28 H28 119.6
Os1 C28 H28 131.7
C23 C29 H29A 109.5
C23 C29 H29B 109.5
H29A C29 H29B 109.5
C23 C29 H29C 109.5
H29A C29 H29C 109.5
H29B C29 H29C 109.5
C26 C30 C32 115.4(7)
C26 C30 C31 107.7(6)
C32 C30 C31 110.7(6)
C26 C30 H30 107.6
C32 C30 H30 107.6
C31 C30 H30 107.6
C30 C31 H31A 109.5
C30 C31 H31B 109.5
H31A C31 H31B 109.5
C30 C31 H31C 109.5
H31A C31 H31C 109.5
H31B C31 H31C 109.5
C30 C32 H32A 109.5
C30 C32 H32B 109.5
H32A C32 H32B 109.5
C30 C32 H32C 109.5
H32A C32 H32C 109.5
H32B C32 H32C 109.5
N8 Os2 N7 77.0(2)
N8 Os2 C57 91.5(2)
N7 Os2 C57 125.4(2)
N8 Os2 C59 145.5(2)
N7 Os2 C59 92.2(2)
C57 Os2 C59 68.2(3)
N8 Os2 C56 101.4(2)
N7 Os2 C56 163.7(2)
C57 Os2 C56 38.3(2)
C59 Os2 C56 80.1(2)
N8 Os2 C58 109.7(2)
N7 Os2 C58 96.1(2)
C57 Os2 C58 38.1(2)
C59 Os2 C58 38.1(2)
C56 Os2 C58 69.0(2)
N8 Os2 C60 168.5(2)
N7 Os2 C60 114.4(2)
C57 Os2 C60 80.6(3)
C59 Os2 C60 37.5(2)
C56 Os2 C60 67.2(2)
C58 Os2 C60 68.7(2)
N8 Os2 C55 131.4(2)
N7 Os2 C55 150.6(2)
C57 Os2 C55 68.7(2)
C59 Os2 C55 68.2(2)
C56 Os2 C55 37.3(2)
C58 Os2 C55 81.9(2)
C60 Os2 C55 37.6(2)
N8 Os2 Cl2 82.60(15)
N7 Os2 Cl2 87.02(14)
C57 Os2 Cl2 144.87(19)
C59 Os2 Cl2 130.02(18)
C56 Os2 Cl2 108.98(17)
C58 Os2 Cl2 167.67(18)
C60 Os2 Cl2 99.11(18)
C55 Os2 Cl2 89.51(17)
C36 N5 C37 108.9(6)
C36 N5 H500 125.6
C37 N5 H500 125.6
C44 N6 C43 130.1(5)
C44 N6 H600 114.9
C43 N6 H600 114.9
C44 N7 C45 118.5(5)
C44 N7 Os2 128.5(4)
C45 N7 Os2 111.3(4)
C50 N8 C46 118.7(5)
C50 N8 Os2 124.5(4)
C46 N8 Os2 116.8(4)
C54 C33 C34 123.8(7)
C54 C33 Br2 118.5(7)
C34 C33 Br2 117.6(6)
C35 C34 C33 119.5(7)
C35 C34 H34 120.2
C33 C34 H34 120.2
C34 C35 C36 118.1(8)
C34 C35 H35 120.9
C36 C35 H35 120.9
N5 C36 C35 128.7(8)
N5 C36 C53 108.3(6)
C35 C36 C53 122.9(7)
C52 C37 N5 109.2(6)
C52 C37 C38 127.7(6)
N5 C37 C38 122.9(6)
C39 C38 C43 118.3(6)
C39 C38 C37 119.8(6)
C43 C38 C37 121.8(6)
C40 C39 C38 121.4(7)
C40 C39 H39 119.3
C38 C39 H39 119.3
C39 C40 C41 119.5(6)
C39 C40 H40 120.3
C41 C40 H40 120.3
C42 C41 C40 120.3(6)
C42 C41 H41 119.9
C40 C41 H41 119.9
C41 C42 C43 120.2(7)
C41 C42 H42 119.9
C43 C42 H42 119.9
C38 C43 C42 120.2(6)
C38 C43 N6 124.4(5)
C42 C43 N6 115.1(6)
N7 C44 N6 122.2(5)
N7 C44 C51 120.1(5)
N6 C44 C51 117.7(6)
N7 C45 C46 108.0(5)
N7 C45 H45A 110.1
C46 C45 H45A 110.1
N7 C45 H45B 110.1
C46 C45 H45B 110.1
H45A C45 H45B 108.4
N8 C46 C47 121.6(6)
N8 C46 C45 115.3(5)
C47 C46 C45 123.0(6)
C46 C47 C48 118.5(6)
C46 C47 H47 120.7
C48 C47 H47 120.7
C49 C48 C47 119.1(6)
C49 C48 H48 120.5
C47 C48 H48 120.5
C50 C49 C48 119.6(6)
C50 C49 H49 120.2
C48 C49 H49 120.2
N8 C50 C49 122.4(6)
N8 C50 H50 118.8
C49 C50 H50 118.8
C52 C51 C44 109.8(5)
C52 C51 H51A 109.7
C44 C51 H51A 109.7
C52 C51 H51B 109.7
C44 C51 H51B 109.7
H51A C51 H51B 108.2
C37 C52 C53 107.0(6)
C37 C52 C51 122.4(6)
C53 C52 C51 130.4(6)
C36 C53 C54 119.6(6)
C36 C53 C52 106.6(6)
C54 C53 C52 133.8(7)
C33 C54 C53 115.9(8)
C33 C54 H54 122.0
C53 C54 H54 122.0
C56 C55 C60 117.5(6)
C56 C55 C61 122.1(6)
C60 C55 C61 120.4(6)
C56 C55 Os2 69.6(3)
C60 C55 Os2 70.3(3)
C61 C55 Os2 129.0(5)
C55 C56 C57 121.4(6)
C55 C56 Os2 73.1(4)
C57 C56 Os2 69.5(4)
C55 C56 H56 119.3
C57 C56 H56 119.3
Os2 C56 H56 130.9
C58 C57 C56 121.3(6)
C58 C57 Os2 72.3(4)
C56 C57 Os2 72.2(4)
C58 C57 H57 119.3
C56 C57 H57 119.3
Os2 C57 H57 128.5
C57 C58 C59 116.7(6)
C57 C58 C62 122.3(6)
C59 C58 C62 121.0(6)
C57 C58 Os2 69.6(4)
C59 C58 Os2 69.9(4)
C62 C58 Os2 130.3(4)
C60 C59 C58 122.7(6)
C60 C59 Os2 73.1(4)
C58 C59 Os2 71.9(4)
C60 C59 H59 118.6
C58 C59 H59 118.6
Os2 C59 H59 128.8
C59 C60 C55 120.3(6)
C59 C60 Os2 69.4(4)
C55 C60 Os2 72.1(4)
C59 C60 H60 119.8
C55 C60 H60 119.8
Os2 C60 H60 131.5
C55 C61 H61A 109.5
C55 C61 H61B 109.5
H61A C61 H61B 109.5
C55 C61 H61C 109.5
H61A C61 H61C 109.5
H61B C61 H61C 109.5
C63 C62 C58 113.3(6)
C63 C62 C64 111.3(6)
C58 C62 C64 108.6(6)
C63 C62 H62 107.8
C58 C62 H62 107.8
C64 C62 H62 107.8
C62 C63 H63A 109.5
C62 C63 H63B 109.5
H63A C63 H63B 109.5
C62 C63 H63C 109.5
H63A C63 H63C 109.5
H63B C63 H63C 109.5
C62 C64 H64A 109.5
C62 C64 H64B 109.5
H64A C64 H64B 109.5
C62 C64 H64C 109.5
H64A C64 H64C 109.5
H64B C64 H64C 109.5
H1A O1 H1B 113.8
C65 C66 H66A 109.5
C65 C66 H66B 109.5
H66A C66 H66B 109.5
C65 C66 H66C 109.5
H66A C66 H66C 109.5
H66B C66 H66C 109.5
O2 C65 C66 112.0(17)
O2 C65 H65A 109.2
C66 C65 H65A 109.2
O2 C65 H65B 109.2
C66 C65 H65B 109.2
H65A C65 H65B 107.9

loop_
_geom_bond_atom_site_label_1
_geom_bond_atom_site_label_2
_geom_bond_distance
Os1 N4 2.087(5)
Os1 N3 2.107(5)
Os1 C25 2.160(6)
Os1 C27 2.173(7)
Os1 C24 2.201(6)
Os1 C26 2.205(7)
Os1 C28 2.212(6)
Os1 C23 2.226(6)
Os1 Cl1 2.4016(16)
Br1 C1 1.910(7)
N1 C5 1.373(8)
N1 C4 1.377(8)
N1 H100 0.8800
N2 C12 1.355(8)
N2 C11 1.411(7)
N2 H200 0.8800
N3 C12 1.311(7)
N3 C13 1.483(7)
N4 C14 1.348(8)
N4 C18 1.369(8)
C1 C22 1.379(9)
C1 C2 1.387(10)
C2 C3 1.391(10)
C2 H2 0.9500
C3 C4 1.393(9)
C3 H3 0.9500
C4 C21 1.416(9)
C5 C20 1.368(8)
C5 C6 1.472(9)
C6 C7 1.396(8)
C6 C11 1.407(8)
C7 C8 1.378(9)
C7 H7 0.9500
C8 C9 1.388(9)
C8 H8 0.9500
C9 C10 1.393(9)
C9 H9 0.9500
C10 C11 1.400(9)
C10 H10 0.9500
C12 C19 1.505(8)
C13 C14 1.486(8)
C13 H13A 0.9900
C13 H13B 0.9900
C14 C15 1.375(8)
C15 C16 1.382(9)
C15 H15 0.9500
C16 C17 1.394(9)
C16 H16 0.9500
C17 C18 1.377(9)
C17 H17 0.9500
C18 H18 0.9500
C19 C20 1.504(8)
C19 H19A 0.9900
C19 H19B 0.9900
C20 C21 1.429(8)
C21 C22 1.408(8)
C22 H22 0.9500
C23 C28 1.415(9)
C23 C24 1.421(9)
C23 C29 1.492(9)
C24 C25 1.425(9)
C24 H24 0.9500
C25 C26 1.417(9)
C25 H25 0.9500
C26 C27 1.432(9)
C26 C30 1.511(9)
C27 C28 1.418(9)
C27 H27 0.9500
C28 H28 0.9500
C29 H29A 0.9800
C29 H29B 0.9800
C29 H29C 0.9800
C30 C32 1.516(10)
C30 C31 1.549(11)
C30 H30 1.0000
C31 H31A 0.9800
C31 H31B 0.9800
C31 H31C 0.9800
C32 H32A 0.9800
C32 H32B 0.9800
C32 H32C 0.9800
Os2 N8 2.084(5)
Os2 N7 2.115(5)
Os2 C57 2.160(6)
Os2 C59 2.169(7)
Os2 C56 2.196(6)
Os2 C58 2.196(6)
Os2 C60 2.217(6)
Os2 C55 2.241(6)
Os2 Cl2 2.4048(16)
Br2 C33 1.891(8)
N5 C36 1.360(9)
N5 C37 1.376(8)
N5 H500 0.8800
N6 C44 1.358(7)
N6 C43 1.423(8)
N6 H600 0.8800
N7 C44 1.301(8)
N7 C45 1.475(7)
N8 C50 1.341(8)
N8 C46 1.358(8)
C33 C54 1.392(10)
C33 C34 1.421(12)
C34 C35 1.362(11)
C34 H34 0.9500
C35 C36 1.399(9)
C35 H35 0.9500
C36 C53 1.405(10)
C37 C52 1.370(9)
C37 C38 1.451(8)
C38 C39 1.394(9)
C38 C43 1.396(9)
C39 C40 1.383(9)
C39 H39 0.9500
C40 C41 1.392(10)
C40 H40 0.9500
C41 C42 1.371(9)
C41 H41 0.9500
C42 C43 1.404(8)
C42 H42 0.9500
C44 C51 1.519(8)
C45 C46 1.484(8)
C45 H45A 0.9900
C45 H45B 0.9900
C46 C47 1.386(8)
C47 C48 1.391(9)
C47 H47 0.9500
C48 C49 1.380(9)
C48 H48 0.9500
C49 C50 1.362(9)
C49 H49 0.9500
C50 H50 0.9500
C51 C52 1.496(9)
C51 H51A 0.9900
C51 H51B 0.9900
C52 C53 1.425(9)
C53 C54 1.418(9)
C54 H54 0.9500
C55 C56 1.420(9)
C55 C60 1.438(9)
C55 C61 1.490(8)
C56 C57 1.429(9)
C56 H56 0.9500
C57 C58 1.424(9)
C57 H57 0.9500
C58 C59 1.426(9)
C58 C62 1.518(8)
C59 C60 1.412(9)
C59 H59 0.9500
C60 H60 0.9500
C61 H61A 0.9800
C61 H61B 0.9800
C61 H61C 0.9800
C62 C63 1.518(10)
C62 C64 1.519(10)
C62 H62 1.0000
C63 H63A 0.9800
C63 H63B 0.9800
C63 H63C 0.9800
C64 H64A 0.9800
C64 H64B 0.9800
C64 H64C 0.9800
O1 H1A 0.8642
O1 H1B 0.8665
O2 C65 1.479(16)
C66 C65 1.541(17)
C66 H66A 0.9800
C66 H66B 0.9800
C66 H66C 0.9800
C65 H65A 0.9900
C65 H65B 0.9900

loop_
_geom_torsion_atom_site_label_1
_geom_torsion_atom_site_label_2
_geom_torsion_atom_site_label_3
_geom_torsion_atom_site_label_4
_geom_torsion
N4 Os1 N3 C12 169.2(6)
C25 Os1 N3 C12 -109.0(6)
C27 Os1 N3 C12 -45.4(6)
C24 Os1 N3 C12 -104.6(9)
C26 Os1 N3 C12 -83.4(6)
C28 Os1 N3 C12 -14.0(6)
C23 Os1 N3 C12 0.7(8)
Cl1 Os1 N3 C12 85.3(5)
N4 Os1 N3 C13 -20.9(4)
C25 Os1 N3 C13 60.8(5)
C27 Os1 N3 C13 124.5(4)
C24 Os1 N3 C13 65.2(10)
C26 Os1 N3 C13 86.5(4)
C28 Os1 N3 C13 155.8(4)
C23 Os1 N3 C13 170.6(5)
Cl1 Os1 N3 C13 -104.9(4)
N3 Os1 N4 C14 10.3(4)
C25 Os1 N4 C14 -116.4(5)
C27 Os1 N4 C14 -64.8(6)
C24 Os1 N4 C14 -153.4(4)
C26 Os1 N4 C14 -82.2(5)
C28 Os1 N4 C14 -155.0(9)
C23 Os1 N4 C14 -177.4(4)
Cl1 Os1 N4 C14 98.8(4)
N3 Os1 N4 C18 -168.6(5)
C25 Os1 N4 C18 64.7(5)
C27 Os1 N4 C18 116.3(5)
C24 Os1 N4 C18 27.7(5)
C26 Os1 N4 C18 98.9(5)
C28 Os1 N4 C18 26.1(13)
C23 Os1 N4 C18 3.7(6)
Cl1 Os1 N4 C18 -80.2(5)
C22 C1 C2 C3 -2.6(11)
Br1 C1 C2 C3 177.6(5)
C1 C2 C3 C4 1.0(10)
C5 N1 C4 C3 178.9(7)
C5 N1 C4 C21 0.4(7)
C2 C3 C4 N1 -177.5(6)
C2 C3 C4 C21 0.8(10)
C4 N1 C5 C20 -1.0(7)
C4 N1 C5 C6 -173.5(6)
C20 C5 C6 C7 -147.4(7)
N1 C5 C6 C7 23.8(9)
C20 C5 C6 C11 29.9(10)
N1 C5 C6 C11 -158.8(6)
C11 C6 C7 C8 -1.8(10)
C5 C6 C7 C8 175.6(6)
C6 C7 C8 C9 -0.3(11)
C7 C8 C9 C10 1.4(11)
C8 C9 C10 C11 -0.5(11)
C9 C10 C11 C6 -1.5(10)
C9 C10 C11 N2 171.2(6)
C7 C6 C11 C10 2.6(9)
C5 C6 C11 C10 -174.7(6)
C7 C6 C11 N2 -169.3(6)
C5 C6 C11 N2 13.3(10)
C12 N2 C11 C10 148.7(6)
C12 N2 C11 C6 -39.0(10)
C13 N3 C12 N2 -12.7(9)
Os1 N3 C12 N2 156.8(5)
C13 N3 C12 C19 166.8(5)
Os1 N3 C12 C19 -23.8(9)
C11 N2 C12 N3 167.1(6)
C11 N2 C12 C19 -12.4(10)
C12 N3 C13 C14 -160.8(5)
Os1 N3 C13 C14 28.0(6)
C18 N4 C14 C15 -2.4(9)
Os1 N4 C14 C15 178.6(5)
C18 N4 C14 C13 -178.4(5)
Os1 N4 C14 C13 2.6(7)
N3 C13 C14 N4 -20.1(7)
N3 C13 C14 C15 163.9(5)
N4 C14 C15 C16 0.4(9)
C13 C14 C15 C16 176.1(6)
C14 C15 C16 C17 0.5(9)
C15 C16 C17 C18 0.7(10)
C14 N4 C18 C17 3.7(9)
Os1 N4 C18 C17 -177.4(5)
C16 C17 C18 N4 -2.8(10)
N3 C12 C19 C20 -110.3(6)
N2 C12 C19 C20 69.2(7)
N1 C5 C20 C21 1.2(7)
C6 C5 C20 C21 173.5(6)
N1 C5 C20 C19 -177.8(5)
C6 C5 C20 C19 -5.5(10)
C12 C19 C20 C5 -57.3(8)
C12 C19 C20 C21 123.9(6)
N1 C4 C21 C22 177.5(5)
C3 C4 C21 C22 -1.2(9)
N1 C4 C21 C20 0.4(7)
C3 C4 C21 C20 -178.3(6)
C5 C20 C21 C22 -177.4(7)
C19 C20 C21 C22 1.6(11)
C5 C20 C21 C4 -0.9(7)
C19 C20 C21 C4 178.0(6)
C2 C1 C22 C21 2.1(10)
Br1 C1 C22 C21 -178.0(4)
C4 C21 C22 C1 -0.2(9)
C20 C21 C22 C1 175.8(7)
N4 Os1 C23 C28 172.5(3)
N3 Os1 C23 C28 -22.6(6)
C25 Os1 C23 C28 102.3(4)
C27 Os1 C23 C28 28.3(4)
C24 Os1 C23 C28 131.4(6)
C26 Os1 C23 C28 65.4(4)
Cl1 Os1 C23 C28 -106.4(3)
N4 Os1 C23 C24 41.1(5)
N3 Os1 C23 C24 -154.0(4)
C25 Os1 C23 C24 -29.2(4)
C27 Os1 C23 C24 -103.1(4)
C26 Os1 C23 C24 -66.0(4)
C28 Os1 C23 C24 -131.4(6)
Cl1 Os1 C23 C24 122.1(4)
N4 Os1 C23 C29 -73.9(7)
N3 Os1 C23 C29 91.0(7)
C25 Os1 C23 C29 -144.1(7)
C27 Os1 C23 C29 141.9(7)
C24 Os1 C23 C29 -114.9(8)
C26 Os1 C23 C29 179.1(6)
C28 Os1 C23 C29 113.6(7)
Cl1 Os1 C23 C29 7.2(6)
C28 C23 C24 C25 -1.4(10)
C29 C23 C24 C25 175.9(6)
Os1 C23 C24 C25 52.3(6)
C28 C23 C24 Os1 -53.8(5)
C29 C23 C24 Os1 123.5(6)
N4 Os1 C24 C23 -150.2(4)
N3 Os1 C24 C23 127.1(8)
C25 Os1 C24 C23 132.8(6)
C27 Os1 C24 C23 66.4(4)
C26 Os1 C24 C23 104.4(4)
C28 Os1 C24 C23 29.5(4)
Cl1 Os1 C24 C23 -63.4(4)
N4 Os1 C24 C25 77.0(4)
N3 Os1 C24 C25 -5.8(10)
C27 Os1 C24 C25 -66.4(4)
C26 Os1 C24 C25 -28.5(4)
C28 Os1 C24 C25 -103.3(4)
C23 Os1 C24 C25 -132.8(6)
Cl1 Os1 C24 C25 163.8(3)
C23 C24 C25 C26 1.6(10)
Os1 C24 C25 C26 55.2(6)
C23 C24 C25 Os1 -53.7(6)
N4 Os1 C25 C26 119.5(4)
N3 Os1 C25 C26 44.5(5)
C27 Os1 C25 C26 -30.7(4)
C24 Os1 C25 C26 -133.6(6)
C28 Os1 C25 C26 -68.0(4)
C23 Os1 C25 C26 -104.9(4)
Cl1 Os1 C25 C26 -160.6(3)
N4 Os1 C25 C24 -106.9(4)
N3 Os1 C25 C24 178.0(3)
C27 Os1 C25 C24 102.9(4)
C26 Os1 C25 C24 133.6(6)
C28 Os1 C25 C24 65.5(4)
C23 Os1 C25 C24 28.7(4)
Cl1 Os1 C25 C24 -27.1(6)
C24 C25 C26 C27 -2.0(10)
Os1 C25 C26 C27 53.2(5)
C24 C25 C26 C30 -179.7(6)
Os1 C25 C26 C30 -124.6(7)
C24 C25 C26 Os1 -55.1(6)
N4 Os1 C26 C25 -66.4(4)
N3 Os1 C26 C25 -145.2(4)
C27 Os1 C26 C25 130.1(6)
C24 Os1 C26 C25 28.7(4)
C28 Os1 C26 C25 101.3(4)
C23 Os1 C26 C25 65.2(4)
Cl1 Os1 C26 C25 109.1(9)
N4 Os1 C26 C27 163.5(3)
N3 Os1 C26 C27 84.7(4)
C25 Os1 C26 C27 -130.1(6)
C24 Os1 C26 C27 -101.5(4)
C28 Os1 C26 C27 -28.8(4)
C23 Os1 C26 C27 -64.9(4)
Cl1 Os1 C26 C27 -21.0(11)
N4 Os1 C26 C30 50.7(7)
N3 Os1 C26 C30 -28.1(7)
C25 Os1 C26 C30 117.1(8)
C27 Os1 C26 C30 -112.8(8)
C24 Os1 C26 C30 145.7(7)
C28 Os1 C26 C30 -141.6(7)
C23 Os1 C26 C30 -177.8(7)
Cl1 Os1 C26 C30 -133.8(7)
C25 C26 C27 C28 2.3(10)
C30 C26 C27 C28 -179.9(6)
Os1 C26 C27 C28 55.3(6)
C25 C26 C27 Os1 -53.0(5)
C30 C26 C27 Os1 124.8(6)
N4 Os1 C27 C28 -160.2(4)
N3 Os1 C27 C28 129.1(4)
C25 Os1 C27 C28 -102.5(4)
C24 Os1 C27 C28 -64.8(4)
C26 Os1 C27 C28 -132.9(5)
C23 Os1 C27 C28 -27.9(3)
Cl1 Os1 C27 C28 41.6(4)
N4 Os1 C27 C26 -27.3(6)
N3 Os1 C27 C26 -98.0(4)
C25 Os1 C27 C26 30.4(4)
C24 Os1 C27 C26 68.1(4)
C28 Os1 C27 C26 132.9(5)
C23 Os1 C27 C26 105.0(4)
Cl1 Os1 C27 C26 174.5(3)
C24 C23 C28 C27 1.8(10)
C29 C23 C28 C27 -175.5(6)
Os1 C23 C28 C27 -51.7(6)
C24 C23 C28 Os1 53.5(5)
C29 C23 C28 Os1 -123.8(6)
C26 C27 C28 C23 -2.3(10)
Os1 C27 C28 C23 52.8(6)
C26 C27 C28 Os1 -55.1(6)
N4 Os1 C28 C23 -28.0(12)
N3 Os1 C28 C23 167.8(4)
C25 Os1 C28 C23 -67.3(4)
C27 Os1 C28 C23 -134.0(5)
C24 Os1 C28 C23 -29.7(4)
C26 Os1 C28 C23 -104.9(4)
Cl1 Os1 C28 C23 76.7(4)
N4 Os1 C28 C27 106.1(10)
N3 Os1 C28 C27 -58.2(4)
C25 Os1 C28 C27 66.8(4)
C24 Os1 C28 C27 104.4(4)
C26 Os1 C28 C27 29.1(4)
C23 Os1 C28 C27 134.0(5)
Cl1 Os1 C28 C27 -149.3(3)
C25 C26 C30 C32 19.5(10)
C27 C26 C30 C32 -158.2(6)
Os1 C26 C30 C32 -70.5(8)
C25 C26 C30 C31 -104.7(8)
C27 C26 C30 C31 77.7(8)
Os1 C26 C30 C31 165.4(5)
N8 Os2 N7 C44 -169.1(6)
C57 Os2 N7 C44 108.5(5)
C59 Os2 N7 C44 44.0(5)
C56 Os2 N7 C44 104.9(9)
C58 Os2 N7 C44 82.0(5)
C60 Os2 N7 C44 12.6(6)
C55 Os2 N7 C44 -2.3(8)
Cl2 Os2 N7 C44 -86.0(5)
N8 Os2 N7 C45 26.4(4)
C57 Os2 N7 C45 -56.0(5)
C59 Os2 N7 C45 -120.5(4)
C56 Os2 N7 C45 -59.6(9)
C58 Os2 N7 C45 -82.5(4)
C60 Os2 N7 C45 -151.8(4)
C55 Os2 N7 C45 -166.8(4)
Cl2 Os2 N7 C45 109.5(4)
N7 Os2 N8 C50 166.2(6)
C57 Os2 N8 C50 -67.7(6)
C59 Os2 N8 C50 -119.4(6)
C56 Os2 N8 C50 -30.5(6)
C58 Os2 N8 C50 -102.0(6)
C60 Os2 N8 C50 -21.8(14)
C55 Os2 N8 C50 -5.2(7)
Cl2 Os2 N8 C50 77.5(5)
N7 Os2 N8 C46 -10.4(4)
C57 Os2 N8 C46 115.7(5)
C59 Os2 N8 C46 64.1(6)
C56 Os2 N8 C46 153.0(5)
C58 Os2 N8 C46 81.5(5)
C60 Os2 N8 C46 161.7(10)
C55 Os2 N8 C46 178.2(4)
Cl2 Os2 N8 C46 -99.0(4)
C54 C33 C34 C35 -1.4(11)
Br2 C33 C34 C35 177.4(5)
C33 C34 C35 C36 1.6(11)
C37 N5 C36 C35 -179.2(7)
C37 N5 C36 C53 -1.1(7)
C34 C35 C36 N5 177.6(7)
C34 C35 C36 C53 -0.2(11)
C36 N5 C37 C52 0.5(7)
C36 N5 C37 C38 176.9(6)
C52 C37 C38 C39 145.9(7)
N5 C37 C38 C39 -29.9(9)
C52 C37 C38 C43 -32.7(10)
N5 C37 C38 C43 151.5(6)
C43 C38 C39 C40 -0.1(9)
C37 C38 C39 C40 -178.7(6)
C38 C39 C40 C41 -1.4(10)
C39 C40 C41 C42 1.3(10)
C40 C41 C42 C43 0.4(10)
C39 C38 C43 C42 1.7(9)
C37 C38 C43 C42 -179.7(6)
C39 C38 C43 N6 175.4(5)
C37 C38 C43 N6 -6.0(9)
C41 C42 C43 C38 -1.9(9)
C41 C42 C43 N6 -176.1(6)
C44 N6 C43 C38 38.9(10)
C44 N6 C43 C42 -147.1(6)
C45 N7 C44 N6 11.8(9)
Os2 N7 C44 N6 -151.7(5)
C45 N7 C44 C51 -166.9(5)
Os2 N7 C44 C51 29.6(8)
C43 N6 C44 N7 -175.0(6)
C43 N6 C44 C51 3.7(9)
C44 N7 C45 C46 156.6(5)
Os2 N7 C45 C46 -37.2(6)
C50 N8 C46 C47 -2.8(9)
Os2 N8 C46 C47 173.9(5)
C50 N8 C46 C45 175.3(6)
Os2 N8 C46 C45 -8.0(7)
N7 C45 C46 N8 29.6(7)
N7 C45 C46 C47 -152.3(6)
N8 C46 C47 C48 2.6(10)
C45 C46 C47 C48 -175.4(6)
C46 C47 C48 C49 -0.5(10)
C47 C48 C49 C50 -1.2(11)
C46 N8 C50 C49 1.0(10)
Os2 N8 C50 C49 -175.5(5)
C48 C49 C50 N8 1.1(11)
N7 C44 C51 C52 114.5(6)
N6 C44 C51 C52 -64.2(7)
N5 C37 C52 C53 0.4(7)
C38 C37 C52 C53 -175.9(6)
N5 C37 C52 C51 176.8(5)
C38 C37 C52 C51 0.5(10)
C44 C51 C52 C37 61.6(8)
C44 C51 C52 C53 -122.9(7)
N5 C36 C53 C54 -179.7(6)
C35 C36 C53 C54 -1.5(10)
N5 C36 C53 C52 1.3(7)
C35 C36 C53 C52 179.6(6)
C37 C52 C53 C36 -1.0(7)
C51 C52 C53 C36 -177.1(6)
C37 C52 C53 C54 -179.8(7)
C51 C52 C53 C54 4.2(12)
C34 C33 C54 C53 -0.3(10)
Br2 C33 C54 C53 -179.1(5)
C36 C53 C54 C33 1.7(9)
C52 C53 C54 C33 -179.7(7)
N8 Os2 C55 C56 -43.6(5)
N7 Os2 C55 C56 153.7(4)
C57 Os2 C55 C56 28.5(4)
C59 Os2 C55 C56 102.6(4)
C58 Os2 C55 C56 65.7(4)
C60 Os2 C55 C56 131.1(6)
Cl2 Os2 C55 C56 -123.2(4)
N8 Os2 C55 C60 -174.6(4)
N7 Os2 C55 C60 22.6(7)
C57 Os2 C55 C60 -102.5(4)
C59 Os2 C55 C60 -28.4(4)
C56 Os2 C55 C60 -131.1(6)
C58 Os2 C55 C60 -65.4(4)
Cl2 Os2 C55 C60 105.7(4)
N8 Os2 C55 C61 71.8(7)
N7 Os2 C55 C61 -91.0(8)
C57 Os2 C55 C61 143.9(7)
C59 Os2 C55 C61 -142.0(7)
C56 Os2 C55 C61 115.3(8)
C58 Os2 C55 C61 -179.0(7)
C60 Os2 C55 C61 -113.6(8)
Cl2 Os2 C55 C61 -7.9(6)
C60 C55 C56 C57 1.1(9)
C61 C55 C56 C57 -176.1(6)
Os2 C55 C56 C57 -52.1(5)
C60 C55 C56 Os2 53.1(5)
C61 C55 C56 Os2 -124.0(6)
N8 Os2 C56 C55 148.2(4)
N7 Os2 C56 C55 -129.3(7)
C57 Os2 C56 C55 -134.1(6)
C59 Os2 C56 C55 -66.9(4)
C58 Os2 C56 C55 -104.9(4)
C60 Os2 C56 C55 -29.9(4)
Cl2 Os2 C56 C55 62.2(4)
N8 Os2 C56 C57 -77.7(4)
N7 Os2 C56 C57 4.8(10)
C59 Os2 C56 C57 67.2(4)
C58 Os2 C56 C57 29.2(4)
C60 Os2 C56 C57 104.1(4)
C55 Os2 C56 C57 134.1(6)
Cl2 Os2 C56 C57 -163.7(3)
C55 C56 C57 C58 -1.6(9)
Os2 C56 C57 C58 -55.3(5)
C55 C56 C57 Os2 53.7(6)
N8 Os2 C57 C58 -120.9(4)
N7 Os2 C57 C58 -45.9(4)
C59 Os2 C57 C58 30.5(4)
C56 Os2 C57 C58 132.5(6)
C60 Os2 C57 C58 67.4(4)
C55 Os2 C57 C58 104.6(4)
Cl2 Os2 C57 C58 159.9(3)
N8 Os2 C57 C56 106.6(4)
N7 Os2 C57 C56 -178.4(3)
C59 Os2 C57 C56 -102.0(4)
C58 Os2 C57 C56 -132.5(6)
C60 Os2 C57 C56 -65.0(4)
C55 Os2 C57 C56 -27.9(4)
Cl2 Os2 C57 C56 27.4(6)
C56 C57 C58 C59 2.0(9)
Os2 C57 C58 C59 -53.3(5)
C56 C57 C58 C62 -179.2(6)
Os2 C57 C58 C62 125.5(6)
C56 C57 C58 Os2 55.3(5)
N8 Os2 C58 C57 65.6(4)
N7 Os2 C58 C57 144.0(4)
C59 Os2 C58 C57 -130.3(5)
C56 Os2 C58 C57 -29.3(4)
C60 Os2 C58 C57 -102.2(4)
C55 Os2 C58 C57 -65.6(4)
Cl2 Os2 C58 C57 -112.1(8)
N8 Os2 C58 C59 -164.1(3)
N7 Os2 C58 C59 -85.8(4)
C57 Os2 C58 C59 130.3(5)
C56 Os2 C58 C59 100.9(4)
C60 Os2 C58 C59 28.1(4)
C55 Os2 C58 C59 64.7(4)
Cl2 Os2 C58 C59 18.2(10)
N8 Os2 C58 C62 -50.0(7)
N7 Os2 C58 C62 28.3(7)
C57 Os2 C58 C62 -115.6(8)
C59 Os2 C58 C62 114.1(8)
C56 Os2 C58 C62 -144.9(7)
C60 Os2 C58 C62 142.2(7)
C55 Os2 C58 C62 178.8(7)
Cl2 Os2 C58 C62 132.3(7)
C57 C58 C59 C60 -1.9(9)
C62 C58 C59 C60 179.3(6)
Os2 C58 C59 C60 -55.0(6)
C57 C58 C59 Os2 53.1(5)
C62 C58 C59 Os2 -125.7(6)
N8 Os2 C59 C60 161.0(4)
N7 Os2 C59 C60 -129.0(4)
C57 Os2 C59 C60 103.4(4)
C56 Os2 C59 C60 65.4(4)
C58 Os2 C59 C60 133.9(6)
C55 Os2 C59 C60 28.5(4)
Cl2 Os2 C59 C60 -41.1(5)
N8 Os2 C59 C58 27.1(6)
N7 Os2 C59 C58 97.1(4)
C57 Os2 C59 C58 -30.5(4)
C56 Os2 C59 C58 -68.5(4)
C60 Os2 C59 C58 -133.9(6)
C55 Os2 C59 C58 -105.4(4)
Cl2 Os2 C59 C58 -175.0(3)
C58 C59 C60 C55 1.4(10)
Os2 C59 C60 C55 -53.1(5)
C58 C59 C60 Os2 54.5(6)
C56 C55 C60 C59 -1.0(9)
C61 C55 C60 C59 176.3(6)
Os2 C55 C60 C59 51.9(5)
C56 C55 C60 Os2 -52.8(5)
C61 C55 C60 Os2 124.4(6)
N8 Os2 C60 C59 -113.0(11)
N7 Os2 C60 C59 58.5(4)
C57 Os2 C60 C59 -66.3(4)
C56 Os2 C60 C59 -103.8(4)
C58 Os2 C60 C59 -28.5(4)
C55 Os2 C60 C59 -133.5(6)
Cl2 Os2 C60 C59 149.3(4)
N8 Os2 C60 C55 20.5(13)
N7 Os2 C60 C55 -168.0(4)
C57 Os2 C60 C55 67.2(4)
C59 Os2 C60 C55 133.5(6)
C56 Os2 C60 C55 29.7(4)
C58 Os2 C60 C55 105.0(4)
Cl2 Os2 C60 C55 -77.2(4)
C57 C58 C62 C63 -17.8(9)
C59 C58 C62 C63 160.9(6)
Os2 C58 C62 C63 71.9(8)
C57 C58 C62 C64 106.5(8)
C59 C58 C62 C64 -74.7(8)
Os2 C58 C62 C64 -163.8(6)
